data_2200740
loop_
_publ_author_name
'Girald\'es, Jos\'e'
'McLaughlin, Mark L.'
'Fronczek, Frank R.'

_publ_section_title
;
 2-Propenyl 4-ferrocenyl-4-oxobutanoate
;
_journal_issue 10
_journal_name_full 'Acta Crystallographica Section E'
_journal_page_first m426
_journal_page_last m427
_journal_paper_doi 10.1107/S1600536801014659
_journal_volume 57
_journal_year 2001
_chemical_formula_iupac '[Fe (C5 H5) (C12 H13 O3)]'
_chemical_formula_moiety 'C17 H18 Fe O3'
_chemical_formula_sum 'C17 H18 Fe O3'
_chemical_formula_weight 326.16
_chemical_melting_point 313
_chemical_name_systematic
;
2-Propenyl 4-ferrocenyl-4-oxobutanoate
;
_space_group_IT_number 61
_symmetry_cell_setting orthorhombic
_symmetry_space_group_name_Hall '-P 2ac 2ab'
_symmetry_space_group_name_H-M 'P b c a'
_cell_angle_alpha 90
_cell_angle_beta 90
_cell_angle_gamma 90
_cell_formula_units_Z 8
_cell_length_a 7.75610(10)
_cell_length_b 10.8931(2)
_cell_length_c 34.0120(6)
_cell_measurement_reflns_used 4495
_cell_measurement_temperature 120
_cell_measurement_theta_max 31.9
_cell_measurement_theta_min 2.5
_cell_volume 2873.60(8)
_computing_cell_refinement 'HKL SCALEPACK (Otwinowski & Minor, 1997)'
_computing_data_collection 'COLLECT (Nonius, 1999)'
_computing_data_reduction 'HKL DENZO (Otwinowski & Minor, 1997) and SCALEPACK'
_computing_molecular_graphics 'ORTEP-3 for Windows (Farrugia, 1997)'
_computing_publication_material SHELXL97
_computing_structure_refinement 'SHELXL97 (Sheldrick, 1997)'
_computing_structure_solution 'SIR97 (Altomare et al., 1999)'
_diffrn_ambient_temperature 120
_diffrn_measured_fraction_theta_full .892
_diffrn_measured_fraction_theta_max .892
_diffrn_measurement_device 'KappaCCD diffractometer (with Oxford Cryosystems Cryostream cooler)'
_diffrn_measurement_method '\w scans with \k offsets'
_diffrn_radiation_monochromator graphite
_diffrn_radiation_source 'fine-focus sealed tube'
_diffrn_radiation_type MoK\a
_diffrn_radiation_wavelength .71073
_diffrn_reflns_av_R_equivalents .038
_diffrn_reflns_av_sigmaI/netI .060
_diffrn_reflns_limit_h_max 9
_diffrn_reflns_limit_h_min -9
_diffrn_reflns_limit_k_max 16
_diffrn_reflns_limit_k_min -16
_diffrn_reflns_limit_l_max 49
_diffrn_reflns_limit_l_min -48
_diffrn_reflns_number 19653
_diffrn_reflns_theta_full 31.9
_diffrn_reflns_theta_max 31.9
_diffrn_reflns_theta_min 2.9
_diffrn_standards_decay_% none
_diffrn_standards_number 0
_exptl_absorpt_coefficient_mu 1.056
_exptl_absorpt_correction_T_max .949
_exptl_absorpt_correction_T_min .844
_exptl_absorpt_correction_type multi-scan
_exptl_absorpt_process_details '(HKL SCALEPACK; Otwinowski & Minor, 1997)'
_exptl_crystal_colour orange
_exptl_crystal_density_diffrn 1.508
_exptl_crystal_density_method 'not measured'
_exptl_crystal_description plate
_exptl_crystal_F_000 1360
_exptl_crystal_size_max .32
_exptl_crystal_size_mid .20
_exptl_crystal_size_min .05
_refine_diff_density_max .33
_refine_diff_density_min -.58
_refine_ls_extinction_method none
_refine_ls_goodness_of_fit_ref 1.010
_refine_ls_hydrogen_treatment constr
_refine_ls_matrix_type full
_refine_ls_number_parameters 190
_refine_ls_number_reflns 4409
_refine_ls_number_restraints 0
_refine_ls_restrained_S_all 1.010
_refine_ls_R_factor_all .073
_refine_ls_R_factor_gt .039
_refine_ls_shift/su_max .003
_refine_ls_shift/su_mean .000
_refine_ls_structure_factor_coef Fsqd
_refine_ls_weighting_details 'calc w = 1/[\s^2^(Fo^2^)+(0.0325P)^2^+1.0286P] where P = (Fo^2^+2Fc^2^)/3'
_refine_ls_weighting_scheme calc
_refine_ls_wR_factor_ref .091
_reflns_number_gt 3031
_reflns_number_total 4409
_reflns_threshold_expression I>2\s(I)
_cod_data_source_file om6053.cif
_cod_data_source_block I
_cod_depositor_comments
;
The following automatic conversions were performed:
'_symmetry_cell_setting' value 'Orthorhombic' changed to 'orthorhombic'
according to '/home/saulius/struct/CIF-dictionaries/cif_core.dic'
dictionary named 'cif_core.dic' version 2.4.1 from 2010-06-29.

Automatic conversion script
Id: cif_fix_enum 1527 2010-12-29 10:47:43Z saulius 

The following automatic conversions were performed:

'_symmetry_cell_setting' value 'Orthorhombic' changed to
'orthorhombic' according to
/home/saulius/struct/CIF-dictionaries/cif_core.dic dictionary named
'cif_core.dic' version 2.4.1 from 2010-06-29.

Automatic conversion script
Id: cif_fix_values 1715 2011-07-08 13:25:40Z adriana 
;
_cod_database_code 2200740
_cod_database_fobs_code 2200740

loop_
_symmetry_equiv_pos_as_xyz
'x, y, z'
'-x+1/2, -y, z+1/2'
'x+1/2, -y+1/2, -z'
'-x, y+1/2, -z+1/2'
'-x, -y, -z'
'x-1/2, y, -z-1/2'
'-x-1/2, y-1/2, z'
'x, -y-1/2, z-1/2'

loop_
_atom_site_label
_atom_site_fract_x
_atom_site_fract_y
_atom_site_fract_z
_atom_site_U_iso_or_equiv
_atom_site_adp_type
_atom_site_calc_flag
_atom_site_refinement_flags
_atom_site_occupancy
_atom_site_disorder_assembly
_atom_site_disorder_group
_atom_site_type_symbol
Fe1 .45489(4) .14941(2) .568335(7) .01796(8) Uani d . 1 . . Fe
O1 .54470(18) .15132(11) .67736(4) .0251(3) Uani d . 1 . . O
O2 .50402(18) .49114(12) .71968(4) .0254(3) Uani d . 1 . . O
O3 .4741(2) .48972(13) .65390(4) .0338(4) Uani d . 1 . . O
C1 .6237(2) .10907(15) .61192(5) .0181(4) Uani d . 1 . . C
C2 .7139(3) .13360(15) .57593(5) .0212(4) Uani d . 1 . . C
H2 .7967 .1966 .5719 .025 Uiso calc R 1 . . H
C3 .6580(3) .04753(16) .54745(5) .0232(4) Uani d . 1 . . C
H3 .6974 .0426 .5211 .028 Uiso calc R 1 . . H
C4 .5327(3) -.03033(15) .56508(5) .0208(4) Uani d . 1 . . C
H4 .4740 -.0959 .5524 .025 Uiso calc R 1 . . H
C5 .5103(2) .00670(15) .60477(5) .0196(4) Uani d . 1 . . C
H5 .4341 -.0295 .6233 .024 Uiso calc R 1 . . H
C6 .6245(2) .18366(15) .64817(5) .0193(4) Uani d . 1 . . C
C7 .7320(3) .29945(15) .64771(5) .0213(4) Uani d . 1 . . C
H7A .7013 .3480 .6241 .026 Uiso calc R 1 . . H
H7B .8551 .2764 .6454 .026 Uiso calc R 1 . . H
C8 .7092(3) .37977(16) .68389(5) .0226(4) Uani d . 1 . . C
H8A .7056 .3265 .7075 .027 Uiso calc R 1 . . H
H8B .8109 .4341 .6864 .027 Uiso calc R 1 . . H
C9 .5496(3) .45745(15) .68308(5) .0217(4) Uani d . 1 . . C
C10 .3607(3) .57710(16) .72340(6) .0277(4) Uani d . 1 . . C
H10A .2994 .5618 .7485 .033 Uiso calc R 1 . . H
H10B .2782 .5636 .7016 .033 Uiso calc R 1 . . H
C11 .4224(3) .70637(16) .72243(6) .0249(4) Uani d . 1 . . C
H11 .5161 .7285 .7390 .030 Uiso calc R 1 . . H
C12 .3547(3) .79118(18) .70000(6) .0327(5) Uani d . 1 . . C
H12A .2609 .7715 .6832 .039 Uiso calc R 1 . . H
H12B .3992 .8724 .7006 .039 Uiso calc R 1 . . H
C13 .3238(3) .30135(17) .58654(6) .0307(5) Uani d . 1 . . C
H13 .3439 .3460 .6101 .037 Uiso calc R 1 . . H
C14 .4030(3) .32361(17) .54977(7) .0325(5) Uani d . 1 . . C
H14 .4857 .3857 .5443 .039 Uiso calc R 1 . . H
C15 .3378(3) .23740(18) .52256(6) .0334(5) Uani d . 1 . . C
H15 .3688 .2313 .4956 .040 Uiso calc R 1 . . H
C16 .2181(3) .16173(17) .54248(6) .0310(5) Uani d . 1 . . C
H16 .1546 .0960 .5312 .037 Uiso calc R 1 . . H
C17 .2097(3) .20114(19) .58213(6) .0299(5) Uani d . 1 . . C
H17 .1397 .1664 .6022 .036 Uiso calc R 1 . . H

loop_
_atom_site_aniso_label
_atom_site_aniso_U_11
_atom_site_aniso_U_22
_atom_site_aniso_U_33
_atom_site_aniso_U_12
_atom_site_aniso_U_13
_atom_site_aniso_U_23
Fe1 .01903(17) .01857(11) .01628(13) .00217(10) -.00046(11) .00120(9)
O1 .0276(9) .0277(6) .0198(6) -.0050(6) .0036(6) .0010(5)
O2 .0268(9) .0261(6) .0234(7) .0046(6) .0025(6) -.0003(5)
O3 .0407(10) .0358(7) .0247(8) .0118(7) -.0091(7) -.0033(6)
C1 .0167(10) .0180(7) .0196(9) .0038(7) -.0007(8) .0023(6)
C2 .0166(11) .0222(8) .0247(10) .0012(7) .0045(8) .0008(6)
C3 .0246(12) .0237(8) .0214(9) .0040(8) .0033(8) -.0017(7)
C4 .0221(11) .0175(7) .0229(9) .0028(7) -.0021(8) -.0019(6)
C5 .0205(11) .0179(7) .0204(9) .0004(7) -.0010(7) .0041(6)
C6 .0162(10) .0214(7) .0202(9) .0030(7) -.0004(8) .0030(6)
C7 .0194(11) .0229(8) .0216(9) -.0017(7) .0023(8) -.0006(7)
C8 .0234(12) .0222(8) .0221(9) -.0012(7) -.0020(8) -.0012(6)
C9 .0232(11) .0190(7) .0228(9) -.0030(7) .0001(8) -.0017(6)
C10 .0235(12) .0284(9) .0314(11) .0023(8) .0072(9) .0000(7)
C11 .0221(12) .0285(9) .0242(10) .0010(8) .0021(8) -.0073(7)
C12 .0271(12) .0312(10) .0400(12) .0025(9) .0032(10) -.0005(8)
C13 .0308(13) .0298(9) .0315(11) .0145(9) -.0086(10) -.0091(8)
C14 .0317(13) .0212(8) .0445(13) .0059(8) -.0012(11) .0073(8)
C15 .0431(15) .0366(10) .0206(10) .0175(10) -.0029(10) .0042(8)
C16 .0270(13) .0287(9) .0372(11) .0052(9) -.0147(10) -.0044(8)
C17 .0191(12) .0380(10) .0327(11) .0110(9) .0005(9) .0054(8)

loop_
_atom_type_symbol
_atom_type_description
_atom_type_scat_dispersion_real
_atom_type_scat_dispersion_imag
_atom_type_scat_source
C C .0033 .0016 'International Tables Vol C Tables 4.2.6.8 and 6.1.1.4'
H H .0000 .0000 'International Tables Vol C Tables 4.2.6.8 and 6.1.1.4'
O O .0106 .0060 'International Tables Vol C Tables 4.2.6.8 and 6.1.1.4'
Fe Fe .3463 .8444 'International Tables Vol C Tables 4.2.6.8 and 6.1.1.4'

loop_
_geom_angle_atom_site_label_1
_geom_angle_atom_site_label_2
_geom_angle_atom_site_label_3
_geom_angle
C1 Fe1 C2 41.41(7)
C1 Fe1 C5 41.58(7)
C2 Fe1 C5 69.46(7)
C1 Fe1 C17 119.64(8)
C2 Fe1 C17 156.39(8)
C5 Fe1 C17 105.55(8)
C1 Fe1 C13 106.02(8)
C2 Fe1 C13 121.53(8)
C5 Fe1 C13 122.73(8)
C17 Fe1 C13 40.57(8)
C1 Fe1 C14 123.75(8)
C2 Fe1 C14 108.24(8)
C5 Fe1 C14 160.26(8)
C17 Fe1 C14 68.29(9)
C13 Fe1 C14 40.58(9)
C1 Fe1 C16 155.67(9)
C2 Fe1 C16 161.76(8)
C5 Fe1 C16 120.19(8)
C17 Fe1 C16 40.64(8)
C13 Fe1 C16 68.21(8)
C14 Fe1 C16 68.16(9)
C1 Fe1 C15 161.32(8)
C2 Fe1 C15 125.19(9)
C5 Fe1 C15 156.56(8)
C17 Fe1 C15 68.32(9)
C13 Fe1 C15 68.20(8)
C14 Fe1 C15 40.49(9)
C16 Fe1 C15 40.54(9)
C1 Fe1 C4 69.05(7)
C2 Fe1 C4 68.62(7)
C5 Fe1 C4 40.66(7)
C17 Fe1 C4 123.41(8)
C13 Fe1 C4 159.68(9)
C14 Fe1 C4 158.28(8)
C16 Fe1 C4 107.71(8)
C15 Fe1 C4 122.53(8)
C1 Fe1 C3 68.91(7)
C2 Fe1 C3 40.55(7)
C5 Fe1 C3 68.64(7)
C17 Fe1 C3 160.85(8)
C13 Fe1 C3 157.86(9)
C14 Fe1 C3 123.16(8)
C16 Fe1 C3 125.22(8)
C15 Fe1 C3 109.34(8)
C4 Fe1 C3 40.54(7)
C9 O2 C10 117.11(15)
C2 C1 C5 107.32(15)
C2 C1 C6 127.43(16)
C5 C1 C6 124.70(17)
C2 C1 Fe1 69.54(11)
C5 C1 Fe1 69.50(10)
C6 C1 Fe1 119.63(12)
C3 C2 C1 108.10(16)
C3 C2 Fe1 70.51(12)
C1 C2 Fe1 69.04(11)
C3 C2 H2 125.9
C1 C2 H2 125.9
Fe1 C2 H2 126.1
C2 C3 C4 108.41(16)
C2 C3 Fe1 68.94(11)
C4 C3 Fe1 69.67(11)
C2 C3 H3 125.8
C4 C3 H3 125.8
Fe1 C3 H3 127.2
C5 C4 C3 108.37(16)
C5 C4 Fe1 68.99(9)
C3 C4 Fe1 69.79(10)
C5 C4 H4 125.8
C3 C4 H4 125.8
Fe1 C4 H4 127.0
C4 C5 C1 107.79(16)
C4 C5 Fe1 70.35(10)
C1 C5 Fe1 68.92(10)
C4 C5 H5 126.1
C1 C5 H5 126.1
Fe1 C5 H5 126.2
O1 C6 C1 121.18(16)
O1 C6 C7 121.89(16)
C1 C6 C7 116.92(15)
C6 C7 C8 114.06(15)
C6 C7 H7A 108.7
C8 C7 H7A 108.7
C6 C7 H7B 108.7
C8 C7 H7B 108.7
H7A C7 H7B 107.6
C9 C8 C7 113.93(16)
C9 C8 H8A 108.8
C7 C8 H8A 108.8
C9 C8 H8B 108.8
C7 C8 H8B 108.8
H8A C8 H8B 107.7
O3 C9 O2 123.69(18)
O3 C9 C8 125.53(18)
O2 C9 C8 110.73(16)
O2 C10 C11 111.11(17)
O2 C10 H10A 109.4
C11 C10 H10A 109.4
O2 C10 H10B 109.4
C11 C10 H10B 109.4
H10A C10 H10B 108.0
C12 C11 C10 123.5(2)
C12 C11 H11 118.3
C10 C11 H11 118.3
C11 C12 H12A 120.0
C11 C12 H12B 120.0
H12A C12 H12B 120.0
C17 C13 C14 108.09(18)
C17 C13 Fe1 69.70(11)
C14 C13 Fe1 69.76(11)
C17 C13 H13 126.0
C14 C13 H13 126.0
Fe1 C13 H13 126.2
C15 C14 C13 108.06(19)
C15 C14 Fe1 69.82(11)
C13 C14 Fe1 69.66(11)
C15 C14 H14 126.0
C13 C14 H14 126.0
Fe1 C14 H14 126.1
C14 C15 C16 107.97(19)
C14 C15 Fe1 69.69(11)
C16 C15 Fe1 69.68(11)
C14 C15 H15 126.0
C16 C15 H15 126.0
Fe1 C15 H15 126.2
C15 C16 C17 108.06(18)
C15 C16 Fe1 69.78(12)
C17 C16 Fe1 69.60(12)
C15 C16 H16 126.0
C17 C16 H16 126.0
Fe1 C16 H16 126.2
C13 C17 C16 107.83(19)
C13 C17 Fe1 69.73(12)
C16 C17 Fe1 69.75(12)
C13 C17 H17 126.1
C16 C17 H17 126.1
Fe1 C17 H17 126.0

loop_
_geom_bond_atom_site_label_1
_geom_bond_atom_site_label_2
_geom_bond_site_symmetry_2
_geom_bond_distance
_geom_bond_publ_flag
Fe1 C1 . 2.0260(18) y
Fe1 C2 . 2.033(2) y
Fe1 C5 . 2.0339(17) y
Fe1 C17 . 2.038(2) y
Fe1 C13 . 2.0386(18) y
Fe1 C14 . 2.0399(18) y
Fe1 C16 . 2.040(2) y
Fe1 C15 . 2.0415(19) y
Fe1 C4 . 2.0517(16) y
Fe1 C3 . 2.0534(19) y
O1 C6 . 1.222(2) y
O2 C9 . 1.345(2) y
O2 C10 . 1.459(2) y
O3 C9 . 1.205(2) y
C1 C2 . 1.435(2) ?
C1 C5 . 1.441(3) ?
C1 C6 . 1.477(2) ?
C2 C3 . 1.416(2) ?
C2 H2 . .9500 ?
C3 C4 . 1.422(3) ?
C3 H3 . .9500 ?
C4 C5 . 1.420(2) ?
C4 H4 . .9500 ?
C5 H5 . .9500 ?
C6 C7 . 1.512(2) ?
C7 C8 . 1.520(2) ?
C7 H7A . .9900 ?
C7 H7B . .9900 ?
C8 C9 . 1.500(3) ?
C8 H8A . .9900 ?
C8 H8B . .9900 ?
C10 C11 . 1.488(3) ?
C10 H10A . .9900 ?
C10 H10B . .9900 ?
C11 C12 . 1.308(3) y
C11 H11 . .9500 ?
C12 H12A . .9500 ?
C12 H12B . .9500 ?
C13 C17 . 1.414(3) ?
C13 C14 . 1.414(3) ?
C13 H13 . .9500 ?
C14 C15 . 1.412(3) ?
C14 H14 . .9500 ?
C15 C16 . 1.414(3) ?
C15 H15 . .9500 ?
C16 C17 . 1.417(3) ?
C16 H16 . .9500 ?
C17 H17 . .9500 ?

loop_
_geom_torsion_atom_site_label_1
_geom_torsion_atom_site_label_2
_geom_torsion_atom_site_label_3
_geom_torsion_atom_site_label_4
_geom_torsion
_geom_torsion_publ_flag
C5 Fe1 C1 C2 118.61(14) ?
C17 Fe1 C1 C2 -161.56(10) ?
C13 Fe1 C1 C2 -119.79(11) ?
C14 Fe1 C1 C2 -79.13(13) ?
C16 Fe1 C1 C2 167.80(16) ?
C15 Fe1 C1 C2 -50.7(3) ?
C4 Fe1 C1 C2 81.02(11) ?
C3 Fe1 C1 C2 37.44(10) ?
C2 Fe1 C1 C5 -118.61(14) ?
C17 Fe1 C1 C5 79.83(13) ?
C13 Fe1 C1 C5 121.60(12) ?
C14 Fe1 C1 C5 162.27(12) ?
C16 Fe1 C1 C5 49.2(2) ?
C15 Fe1 C1 C5 -169.3(2) ?
C4 Fe1 C1 C5 -37.59(11) ?
C3 Fe1 C1 C5 -81.16(11) ?
C2 Fe1 C1 C6 122.28(18) ?
C5 Fe1 C1 C6 -119.11(19) ?
C17 Fe1 C1 C6 -39.28(17) ?
C13 Fe1 C1 C6 2.49(16) ?
C14 Fe1 C1 C6 43.16(18) ?
C16 Fe1 C1 C6 -69.9(2) ?
C15 Fe1 C1 C6 71.6(3) ?
C4 Fe1 C1 C6 -156.70(16) ?
C3 Fe1 C1 C6 159.73(16) ?
C5 C1 C2 C3 -.5(2) ?
C6 C1 C2 C3 -172.20(18) ?
Fe1 C1 C2 C3 -59.93(13) ?
C5 C1 C2 Fe1 59.48(12) ?
C6 C1 C2 Fe1 -112.27(19) ?
C1 Fe1 C2 C3 119.24(14) ?
C5 Fe1 C2 C3 80.76(11) ?
C17 Fe1 C2 C3 162.59(18) ?
C13 Fe1 C2 C3 -162.65(11) ?
C14 Fe1 C2 C3 -120.04(12) ?
C16 Fe1 C2 C3 -44.6(3) ?
C15 Fe1 C2 C3 -78.41(13) ?
C4 Fe1 C2 C3 37.09(11) ?
C5 Fe1 C2 C1 -38.48(10) ?
C17 Fe1 C2 C1 43.4(2) ?
C13 Fe1 C2 C1 78.11(12) ?
C14 Fe1 C2 C1 120.72(11) ?
C16 Fe1 C2 C1 -163.9(2) ?
C15 Fe1 C2 C1 162.35(10) ?
C4 Fe1 C2 C1 -82.15(10) ?
C3 Fe1 C2 C1 -119.24(14) ?
C1 C2 C3 C4 .4(2) ?
Fe1 C2 C3 C4 -58.63(13) ?
C1 C2 C3 Fe1 59.01(13) ?
C1 Fe1 C3 C2 -38.21(10) ?
C5 Fe1 C3 C2 -82.98(11) ?
C17 Fe1 C3 C2 -158.6(2) ?
C13 Fe1 C3 C2 42.4(2) ?
C14 Fe1 C3 C2 79.13(13) ?
C16 Fe1 C3 C2 164.39(11) ?
C15 Fe1 C3 C2 121.95(12) ?
C4 Fe1 C3 C2 -120.24(15) ?
C1 Fe1 C3 C4 82.03(12) ?
C2 Fe1 C3 C4 120.24(15) ?
C5 Fe1 C3 C4 37.26(11) ?
C17 Fe1 C3 C4 -38.3(3) ?
C13 Fe1 C3 C4 162.66(19) ?
C14 Fe1 C3 C4 -160.62(12) ?
C16 Fe1 C3 C4 -75.37(14) ?
C15 Fe1 C3 C4 -117.80(12) ?
C2 C3 C4 C5 -.2(2) ?
Fe1 C3 C4 C5 -58.35(12) ?
C2 C3 C4 Fe1 58.18(13) ?
C1 Fe1 C4 C5 38.42(11) ?
C2 Fe1 C4 C5 82.98(12) ?
C17 Fe1 C4 C5 -74.04(14) ?
C13 Fe1 C4 C5 -41.1(3) ?
C14 Fe1 C4 C5 168.7(2) ?
C16 Fe1 C4 C5 -116.00(12) ?
C15 Fe1 C4 C5 -158.06(12) ?
C3 Fe1 C4 C5 120.07(16) ?
C1 Fe1 C4 C3 -81.66(12) ?
C2 Fe1 C4 C3 -37.10(11) ?
C5 Fe1 C4 C3 -120.07(16) ?
C17 Fe1 C4 C3 165.89(11) ?
C13 Fe1 C4 C3 -161.1(2) ?
C14 Fe1 C4 C3 48.6(3) ?
C16 Fe1 C4 C3 123.93(12) ?
C15 Fe1 C4 C3 81.87(14) ?
C3 C4 C5 C1 -.1(2) ?
Fe1 C4 C5 C1 -58.95(12) ?
C3 C4 C5 Fe1 58.84(13) ?
C2 C1 C5 C4 .3(2) ?
C6 C1 C5 C4 172.37(16) ?
Fe1 C1 C5 C4 59.85(12) ?
C2 C1 C5 Fe1 -59.50(12) ?
C6 C1 C5 Fe1 112.52(17) ?
C1 Fe1 C5 C4 -119.04(16) ?
C2 Fe1 C5 C4 -80.71(12) ?
C17 Fe1 C5 C4 123.59(12) ?
C13 Fe1 C5 C4 164.27(12) ?
C14 Fe1 C5 C4 -167.6(2) ?
C16 Fe1 C5 C4 82.11(13) ?
C15 Fe1 C5 C4 52.4(3) ?
C3 Fe1 C5 C4 -37.16(11) ?
C2 Fe1 C5 C1 38.33(10) ?
C17 Fe1 C5 C1 -117.38(12) ?
C13 Fe1 C5 C1 -76.70(13) ?
C14 Fe1 C5 C1 -48.6(3) ?
C16 Fe1 C5 C1 -158.85(11) ?
C15 Fe1 C5 C1 171.40(19) ?
C4 Fe1 C5 C1 119.04(16) ?
C3 Fe1 C5 C1 81.88(12) ?
C2 C1 C6 O1 -178.39(18) ?
C5 C1 C6 O1 11.2(3) y
Fe1 C1 C6 O1 95.69(18) ?
C2 C1 C6 C7 .1(3) ?
C5 C1 C6 C7 -170.34(16) ?
Fe1 C1 C6 C7 -85.86(19) ?
O1 C6 C7 C8 -8.9(3) y
C1 C6 C7 C8 172.68(16) ?
C6 C7 C8 C9 -79.7(2) y
C10 O2 C9 O3 -3.6(3) ?
C10 O2 C9 C8 174.14(15) y
C7 C8 C9 O3 -24.3(3) ?
C7 C8 C9 O2 158.09(15) y
C9 O2 C10 C11 -89.2(2) ?
O2 C10 C11 C12 131.0(2) y
C1 Fe1 C13 C17 -117.11(12) ?
C2 Fe1 C13 C17 -159.45(12) ?
C5 Fe1 C13 C17 -74.89(14) ?
C14 Fe1 C13 C17 119.29(18) ?
C16 Fe1 C13 C17 37.87(12) ?
C15 Fe1 C13 C17 81.68(13) ?
C4 Fe1 C13 C17 -44.3(3) ?
C3 Fe1 C13 C17 169.59(18) ?
C1 Fe1 C13 C14 123.60(13) ?
C2 Fe1 C13 C14 81.27(14) ?
C5 Fe1 C13 C14 165.82(13) ?
C17 Fe1 C13 C14 -119.29(18) ?
C16 Fe1 C13 C14 -81.42(14) ?
C15 Fe1 C13 C14 -37.60(14) ?
C4 Fe1 C13 C14 -163.6(2) ?
C3 Fe1 C13 C14 50.3(3) ?
C17 C13 C14 C15 .1(2) ?
Fe1 C13 C14 C15 59.47(14) ?
C17 C13 C14 Fe1 -59.38(13) ?
C1 Fe1 C14 C15 166.41(13) ?
C2 Fe1 C14 C15 123.26(14) ?
C5 Fe1 C14 C15 -156.8(2) ?
C17 Fe1 C14 C15 -81.61(15) ?
C13 Fe1 C14 C15 -119.2(2) ?
C16 Fe1 C14 C15 -37.69(13) ?
C4 Fe1 C14 C15 45.4(3) ?
C3 Fe1 C14 C15 81.02(15) ?
C1 Fe1 C14 C13 -74.34(15) ?
C2 Fe1 C14 C13 -117.49(13) ?
C5 Fe1 C14 C13 -37.6(3) ?
C17 Fe1 C14 C13 37.63(13) ?
C16 Fe1 C14 C13 81.56(14) ?
C15 Fe1 C14 C13 119.2(2) ?
C4 Fe1 C14 C13 164.6(2) ?
C3 Fe1 C14 C13 -159.73(12) ?
C13 C14 C15 C16 .0(2) ?
Fe1 C14 C15 C16 59.39(14) ?
C13 C14 C15 Fe1 -59.38(14) ?
C1 Fe1 C15 C14 -37.6(3) ?
C2 Fe1 C15 C14 -76.35(15) ?
C5 Fe1 C15 C14 160.48(19) ?
C17 Fe1 C15 C14 81.51(15) ?
C13 Fe1 C15 C14 37.68(14) ?
C16 Fe1 C15 C14 119.19(18) ?
C4 Fe1 C15 C14 -161.79(13) ?
C3 Fe1 C15 C14 -118.79(14) ?
C1 Fe1 C15 C16 -156.8(2) ?
C2 Fe1 C15 C16 164.46(11) ?
C5 Fe1 C15 C16 41.3(3) ?
C17 Fe1 C15 C16 -37.68(12) ?
C13 Fe1 C15 C16 -81.51(13) ?
C14 Fe1 C15 C16 -119.19(18) ?
C4 Fe1 C15 C16 79.02(14) ?
C3 Fe1 C15 C16 122.02(12) ?
C14 C15 C16 C17 -.1(2) ?
Fe1 C15 C16 C17 59.28(14) ?
C14 C15 C16 Fe1 -59.40(14) ?
C1 Fe1 C16 C15 162.14(16) ?
C2 Fe1 C16 C15 -44.4(3) ?
C5 Fe1 C16 C15 -162.32(11) ?
C17 Fe1 C16 C15 119.30(16) ?
C13 Fe1 C16 C15 81.50(13) ?
C14 Fe1 C16 C15 37.64(12) ?
C4 Fe1 C16 C15 -119.67(12) ?
C3 Fe1 C16 C15 -78.35(13) ?
C1 Fe1 C16 C17 42.8(2) ?
C2 Fe1 C16 C17 -163.7(2) ?
C5 Fe1 C16 C17 78.38(13) ?
C13 Fe1 C16 C17 -37.80(12) ?
C14 Fe1 C16 C17 -81.66(13) ?
C15 Fe1 C16 C17 -119.30(16) ?
C4 Fe1 C16 C17 121.03(12) ?
C3 Fe1 C16 C17 162.34(11) ?
C14 C13 C17 C16 -.2(2) ?
Fe1 C13 C17 C16 -59.58(14) ?
C14 C13 C17 Fe1 59.42(14) ?
C15 C16 C17 C13 .2(2) ?
Fe1 C16 C17 C13 59.56(13) ?
C15 C16 C17 Fe1 -59.39(14) ?
C1 Fe1 C17 C13 79.85(14) ?
C2 Fe1 C17 C13 48.3(2) ?
C5 Fe1 C17 C13 122.54(12) ?
C14 Fe1 C17 C13 -37.64(13) ?
C16 Fe1 C17 C13 -118.96(17) ?
C15 Fe1 C17 C13 -81.37(13) ?
C4 Fe1 C17 C13 163.10(12) ?
C3 Fe1 C17 C13 -168.0(2) ?
C1 Fe1 C17 C16 -161.20(11) ?
C2 Fe1 C17 C16 167.30(17) ?
C5 Fe1 C17 C16 -118.50(12) ?
C13 Fe1 C17 C16 118.96(17) ?
C14 Fe1 C17 C16 81.32(13) ?
C15 Fe1 C17 C16 37.59(12) ?
C4 Fe1 C17 C16 -77.94(13) ?
C3 Fe1 C17 C16 -49.1(3) ?
